data_4111010
loop_
_publ_author_name
'Wai Yiu Hung'
'Jun Zhu'
'Ting Bin Wen'
'Ka Po Yu'
'Herman H. Y. Sung'
'Ian D. Williams'
'Zhenyang Lin'
'Guochen Jia'

_publ_section_title
;
 Osmabenzenes from the Reactions of a Dicationic Osmabenzyne Complex
;
_journal_name_full 'Journal of the American Chemical Society'
_journal_page_first 13742
_journal_page_last 13752
_journal_paper_doi 10.1021/ja064570w
_journal_volume 128
_journal_year 2006
_chemical_formula_moiety 'C53 H53 N2 O Os P2 Si, C F3 O3 S, C6 H6, H2 O'
_chemical_formula_sum 'C62 H61 F3 N2 O5 Os P2 S Si'
_chemical_formula_weight 1283.42
_chemical_name_systematic
; 
 ? 
;
_space_group_IT_number 14
_symmetry_cell_setting monoclinic
_symmetry_space_group_name_Hall '-P 2yn'
_symmetry_space_group_name_H-M 'P 1 21/n 1'
_atom_sites_solution_hydrogens geom
_atom_sites_solution_primary direct
_atom_sites_solution_secondary difmap
_audit_creation_method SHELXL-97
_cell_angle_alpha 90.00
_cell_angle_beta 109.188(4)
_cell_angle_gamma 90.00
_cell_formula_units_Z 4
_cell_length_a 16.294(3)
_cell_length_b 20.435(4)
_cell_length_c 18.652(4)
_cell_measurement_temperature 173(2)
_cell_volume 5865(2)
_computing_structure_refinement 'SHELXL-97 (Sheldrick, 1997)'
_computing_structure_solution 'SHELXS-97 (Sheldrick, 1990)'
_diffrn_ambient_temperature 100(2)
_diffrn_measured_fraction_theta_full 0.997
_diffrn_measured_fraction_theta_max 0.997
_diffrn_radiation_monochromator graphite
_diffrn_radiation_source 'fine-focus sealed tube'
_diffrn_radiation_type MoK\a
_diffrn_radiation_wavelength 0.71073
_diffrn_reflns_av_R_equivalents 0.0349
_diffrn_reflns_av_sigmaI/netI 0.0438
_diffrn_reflns_limit_h_max 19
_diffrn_reflns_limit_h_min -17
_diffrn_reflns_limit_k_max 24
_diffrn_reflns_limit_k_min -24
_diffrn_reflns_limit_l_max 22
_diffrn_reflns_limit_l_min -21
_diffrn_reflns_number 30563
_diffrn_reflns_theta_full 25.00
_diffrn_reflns_theta_max 25.00
_diffrn_reflns_theta_min 1.44
_exptl_absorpt_coefficient_mu 2.344
_exptl_absorpt_correction_T_max 1.000000
_exptl_absorpt_correction_T_min 0.793783
_exptl_absorpt_correction_type empirical
_exptl_absorpt_process_details SADABS
_exptl_crystal_colour yellow
_exptl_crystal_density_diffrn 1.453
_exptl_crystal_description block
_exptl_crystal_F_000 2600
_exptl_crystal_size_max 0.24
_exptl_crystal_size_mid 0.16
_exptl_crystal_size_min 0.10
_refine_diff_density_max 1.528
_refine_diff_density_min -0.706
_refine_diff_density_rms 0.138
_refine_ls_extinction_method none
_refine_ls_goodness_of_fit_ref 1.072
_refine_ls_hydrogen_treatment constr
_refine_ls_matrix_type full
_refine_ls_number_parameters 652
_refine_ls_number_reflns 10302
_refine_ls_number_restraints 31
_refine_ls_restrained_S_all 1.083
_refine_ls_R_factor_all 0.0534
_refine_ls_R_factor_gt 0.0415
_refine_ls_shift/su_max 0.001
_refine_ls_shift/su_mean 0.000
_refine_ls_structure_factor_coef Fsqd
_refine_ls_weighting_details 'calc w=1/[\s^2^(Fo^2^)+(0.0761P)^2^+3.9427P] where P=(Fo^2^+2Fc^2^)/3'
_refine_ls_weighting_scheme calc
_refine_ls_wR_factor_gt 0.1179
_refine_ls_wR_factor_ref 0.1231
_reflns_number_gt 8406
_reflns_number_total 10302
_reflns_threshold_expression >2sigma(I)
_cod_data_source_file ja064570wsi20060628_041329.cif
_cod_data_source_block bin50_Compound4
_cod_depositor_comments
;
The following automatic conversions were performed:

'_refine_ls_hydrogen_treatment' value 'Constr' changed to 'constr'
according to the built-in table from CIF Core dictionary named
'cif_core.dic' version 2.4.1 from 2010-06-29.

Automatic conversion script
Id: cif_fix_values 1715 2011-07-08 13:25:40Z adriana 
;
_cod_original_cell_volume 5866(2)
_cod_database_code 4111010

loop_
_symmetry_equiv_pos_as_xyz
'x, y, z'
'-x+1/2, y+1/2, -z+1/2'
'-x, -y, -z'
'x-1/2, -y-1/2, z-1/2'

loop_
_atom_site_label
_atom_site_type_symbol
_atom_site_fract_x
_atom_site_fract_y
_atom_site_fract_z
_atom_site_U_iso_or_equiv
_atom_site_adp_type
_atom_site_occupancy
_atom_site_symmetry_multiplicity
_atom_site_calc_flag
_atom_site_refinement_flags
_atom_site_disorder_assembly
_atom_site_disorder_group
Os1 Os 0.704532(13) 0.216643(9) 0.349121(11) 0.01873(9) Uani 1 1 d . . .
P1 P 0.76584(9) 0.10970(6) 0.36781(8) 0.0215(3) Uani 1 1 d . . .
P2 P 0.64646(9) 0.32580(7) 0.32187(8) 0.0216(3) Uani 1 1 d . . .
C1 C 0.8020(4) 0.2469(3) 0.4248(3) 0.0240(12) Uani 1 1 d . . .
O1 O 0.8652(3) 0.26327(19) 0.4707(2) 0.0330(9) Uani 1 1 d . . .
N1 N 0.7486(3) 0.2248(2) 0.2528(3) 0.0212(10) Uani 1 1 d . . .
N2 N 0.5961(3) 0.1814(2) 0.2544(2) 0.0227(10) Uani 1 1 d . . .
C2 C 0.6424(3) 0.1917(3) 0.4273(3) 0.0232(12) Uani 1 1 d . . .
H2A H 0.6048 0.1556 0.4088 0.028 Uiso 1 1 calc R . .
C3 C 0.6384(4) 0.2103(3) 0.4957(4) 0.0381(15) Uani 1 1 d . . .
C4 C 0.6913(6) 0.2642(4) 0.5425(5) 0.061(2) Uani 1 1 d D . .
C5 C 0.6693(8) 0.3255(4) 0.5274(6) 0.095(3) Uani 1 1 d DU . .
H5A H 0.7009 0.3591 0.5603 0.113 Uiso 1 1 calc R . .
H5B H 0.6218 0.3365 0.4836 0.113 Uiso 1 1 calc R . .
C6 C 0.7659(7) 0.2510(6) 0.6117(6) 0.093(3) Uani 1 1 d U . .
H6A H 0.7921 0.2925 0.6342 0.139 Uiso 1 1 calc R . .
H6B H 0.8091 0.2247 0.5985 0.139 Uiso 1 1 calc R . .
H6C H 0.7458 0.2270 0.6484 0.139 Uiso 1 1 calc R . .
Si1 Si 0.56703(13) 0.16425(11) 0.53842(11) 0.0454(5) Uani 1 1 d . . .
C101 C 0.5040(9) 0.1035(6) 0.4687(7) 0.124(4) Uani 1 1 d U . .
H10A H 0.4663 0.0788 0.4905 0.186 Uiso 1 1 calc R . .
H10B H 0.5439 0.0734 0.4559 0.186 Uiso 1 1 calc R . .
H10C H 0.4682 0.1261 0.4227 0.186 Uiso 1 1 calc R . .
C102 C 0.4884(12) 0.2168(8) 0.5558(11) 0.174(7) Uani 1 1 d U . .
H10D H 0.5179 0.2502 0.5931 0.260 Uiso 1 1 calc R . .
H10E H 0.4498 0.1911 0.5756 0.260 Uiso 1 1 calc R . .
H10F H 0.4541 0.2381 0.5084 0.260 Uiso 1 1 calc R . .
C103 C 0.6273(11) 0.1117(9) 0.6178(10) 0.188(7) Uani 1 1 d U . .
H10G H 0.6644 0.1388 0.6591 0.282 Uiso 1 1 calc R . .
H10H H 0.6635 0.0811 0.6009 0.282 Uiso 1 1 calc R . .
H10I H 0.5863 0.0871 0.6358 0.282 Uiso 1 1 calc R . .
C12 C 0.6936(4) 0.2038(2) 0.1852(3) 0.0233(12) Uani 1 1 d . . .
C13 C 0.7170(4) 0.2049(3) 0.1202(3) 0.0301(13) Uani 1 1 d . . .
H13A H 0.6770 0.1908 0.0732 0.036 Uiso 1 1 calc R . .
C14 C 0.7990(4) 0.2267(3) 0.1238(4) 0.0334(14) Uani 1 1 d . . .
H14A H 0.8164 0.2265 0.0799 0.040 Uiso 1 1 calc R . .
C15 C 0.8546(4) 0.2487(3) 0.1925(3) 0.0284(13) Uani 1 1 d . . .
H15A H 0.9107 0.2647 0.1967 0.034 Uiso 1 1 calc R . .
C16 C 0.8273(4) 0.2470(3) 0.2556(3) 0.0248(12) Uani 1 1 d . . .
H16A H 0.8659 0.2621 0.3028 0.030 Uiso 1 1 calc R . .
C22 C 0.6086(3) 0.1808(3) 0.1857(3) 0.0229(12) Uani 1 1 d . . .
C23 C 0.5438(4) 0.1592(3) 0.1203(3) 0.0309(13) Uani 1 1 d . . .
H23A H 0.5533 0.1591 0.0727 0.037 Uiso 1 1 calc R . .
C24 C 0.4653(4) 0.1379(3) 0.1261(4) 0.0383(15) Uani 1 1 d . . .
H24A H 0.4202 0.1233 0.0823 0.046 Uiso 1 1 calc R . .
C25 C 0.4530(4) 0.1383(3) 0.1953(3) 0.0376(15) Uani 1 1 d . . .
H25A H 0.4000 0.1235 0.2004 0.045 Uiso 1 1 calc R . .
C26 C 0.5201(3) 0.1607(3) 0.2576(3) 0.0295(13) Uani 1 1 d . . .
H26A H 0.5113 0.1613 0.3055 0.035 Uiso 1 1 calc R . .
C31 C 0.6864(3) 0.0435(3) 0.3358(3) 0.0254(12) Uani 1 1 d . . .
C32 C 0.6417(4) 0.0298(3) 0.2590(3) 0.0305(13) Uani 1 1 d . . .
H32A H 0.6549 0.0542 0.2208 0.037 Uiso 1 1 calc R . .
C33 C 0.5799(4) -0.0178(3) 0.2384(4) 0.0328(14) Uani 1 1 d . . .
H33A H 0.5508 -0.0261 0.1861 0.039 Uiso 1 1 calc R . .
C34 C 0.5589(4) -0.0544(3) 0.2923(4) 0.0390(15) Uani 1 1 d . . .
H34A H 0.5180 -0.0892 0.2778 0.047 Uiso 1 1 calc R . .
C35 C 0.5992(4) -0.0390(3) 0.3680(4) 0.0409(16) Uani 1 1 d . . .
H35A H 0.5829 -0.0617 0.4056 0.049 Uiso 1 1 calc R . .
C36 C 0.6628(4) 0.0088(3) 0.3903(3) 0.0305(13) Uani 1 1 d . . .
H36A H 0.6903 0.0180 0.4427 0.037 Uiso 1 1 calc R . .
C41 C 0.8494(4) 0.1004(3) 0.3218(3) 0.0248(12) Uani 1 1 d . . .
C42 C 0.8410(4) 0.0672(3) 0.2553(3) 0.0316(13) Uani 1 1 d . . .
H42A H 0.7900 0.0425 0.2311 0.038 Uiso 1 1 calc R . .
C43 C 0.9066(4) 0.0698(3) 0.2242(4) 0.0339(14) Uani 1 1 d . . .
H43A H 0.8993 0.0478 0.1777 0.041 Uiso 1 1 calc R . .
C44 C 0.9825(4) 0.1034(3) 0.2589(4) 0.0364(15) Uani 1 1 d . . .
H44A H 1.0270 0.1043 0.2364 0.044 Uiso 1 1 calc R . .
C45 C 0.9936(4) 0.1355(3) 0.3261(3) 0.0302(13) Uani 1 1 d . . .
H45A H 1.0463 0.1580 0.3510 0.036 Uiso 1 1 calc R . .
C46 C 0.9265(3) 0.1349(3) 0.3574(3) 0.0273(12) Uani 1 1 d . . .
H46A H 0.9332 0.1581 0.4032 0.033 Uiso 1 1 calc R . .
C51 C 0.8267(3) 0.0820(3) 0.4634(3) 0.0242(12) Uani 1 1 d . . .
C52 C 0.8769(4) 0.0254(3) 0.4719(3) 0.0282(13) Uani 1 1 d . . .
H52A H 0.8826 0.0042 0.4284 0.034 Uiso 1 1 calc R . .
C53 C 0.9178(4) 0.0004(3) 0.5425(3) 0.0342(14) Uani 1 1 d . . .
H53A H 0.9523 -0.0379 0.5478 0.041 Uiso 1 1 calc R . .
C54 C 0.9097(4) 0.0298(3) 0.6057(4) 0.0367(15) Uani 1 1 d . . .
H54A H 0.9372 0.0115 0.6546 0.044 Uiso 1 1 calc R . .
C55 C 0.8612(4) 0.0863(3) 0.5977(3) 0.0384(15) Uani 1 1 d . . .
H55A H 0.8565 0.1075 0.6415 0.046 Uiso 1 1 calc R . .
C56 C 0.8194(4) 0.1124(3) 0.5269(3) 0.0317(13) Uani 1 1 d . . .
H56A H 0.7858 0.1512 0.5220 0.038 Uiso 1 1 calc R . .
C61 C 0.6299(3) 0.3450(2) 0.2222(3) 0.0222(11) Uani 1 1 d . . .
C62 C 0.5545(4) 0.3235(3) 0.1678(3) 0.0260(12) Uani 1 1 d . . .
H62A H 0.5089 0.3060 0.1832 0.031 Uiso 1 1 calc R . .
C63 C 0.5443(4) 0.3273(3) 0.0905(3) 0.0316(13) Uani 1 1 d . . .
H63A H 0.4924 0.3120 0.0537 0.038 Uiso 1 1 calc R . .
C64 C 0.6094(4) 0.3531(3) 0.0681(3) 0.0330(14) Uani 1 1 d . . .
H64A H 0.6035 0.3546 0.0157 0.040 Uiso 1 1 calc R . .
C65 C 0.6846(4) 0.3773(3) 0.1220(3) 0.0322(14) Uani 1 1 d . . .
H65A H 0.7288 0.3964 0.1060 0.039 Uiso 1 1 calc R . .
C66 C 0.6951(4) 0.3736(3) 0.1984(3) 0.0266(12) Uani 1 1 d . . .
H66A H 0.7463 0.3904 0.2348 0.032 Uiso 1 1 calc R . .
C71 C 0.7179(4) 0.3901(3) 0.3760(3) 0.0246(12) Uani 1 1 d . . .
C72 C 0.8048(4) 0.3905(3) 0.3823(3) 0.0264(12) Uani 1 1 d . . .
H72A H 0.8262 0.3570 0.3579 0.032 Uiso 1 1 calc R . .
C73 C 0.8621(4) 0.4383(3) 0.4235(3) 0.0324(14) Uani 1 1 d . . .
H73A H 0.9213 0.4378 0.4263 0.039 Uiso 1 1 calc R . .
C74 C 0.8312(5) 0.4871(3) 0.4605(4) 0.0401(16) Uani 1 1 d . . .
H74A H 0.8695 0.5198 0.4891 0.048 Uiso 1 1 calc R . .
C75 C 0.7444(4) 0.4874(3) 0.4553(4) 0.0410(16) Uani 1 1 d . . .
H75A H 0.7232 0.5204 0.4806 0.049 Uiso 1 1 calc R . .
C76 C 0.6882(4) 0.4395(3) 0.4132(3) 0.0331(14) Uani 1 1 d . . .
H76A H 0.6287 0.4403 0.4098 0.040 Uiso 1 1 calc R . .
C81 C 0.5378(4) 0.3466(3) 0.3241(3) 0.0266(12) Uani 1 1 d . . .
C82 C 0.5021(4) 0.4075(3) 0.2959(3) 0.0310(13) Uani 1 1 d . . .
H82A H 0.5354 0.4375 0.2780 0.037 Uiso 1 1 calc R . .
C83 C 0.4193(4) 0.4246(3) 0.2937(4) 0.0405(16) Uani 1 1 d . . .
H83A H 0.3968 0.4667 0.2767 0.049 Uiso 1 1 calc R . .
C84 C 0.3698(5) 0.3797(4) 0.3165(4) 0.0524(19) Uani 1 1 d . . .
H84A H 0.3118 0.3903 0.3130 0.063 Uiso 1 1 calc R . .
C85 C 0.4039(5) 0.3200(4) 0.3443(5) 0.055(2) Uani 1 1 d . . .
H85A H 0.3697 0.2897 0.3609 0.066 Uiso 1 1 calc R . .
C86 C 0.4871(4) 0.3035(3) 0.3485(4) 0.0397(16) Uani 1 1 d . . .
H86A H 0.5101 0.2620 0.3683 0.048 Uiso 1 1 calc R . .
S1 S 0.56855(10) 0.17457(8) -0.09761(9) 0.0335(3) Uani 1 1 d . . .
O11 O 0.5662(3) 0.1273(2) -0.0426(3) 0.0541(13) Uani 1 1 d . . .
O12 O 0.4976(3) 0.1730(2) -0.1666(3) 0.0488(12) Uani 1 1 d . . .
O13 O 0.5966(4) 0.2378(3) -0.0663(3) 0.0771(19) Uani 1 1 d . . .
C1S C 0.6611(6) 0.1447(6) -0.1239(5) 0.073(3) Uani 1 1 d . . .
F1 F 0.7332(3) 0.1416(3) -0.0648(3) 0.0963(19) Uani 1 1 d . . .
F2 F 0.6752(5) 0.1800(5) -0.1760(4) 0.142(3) Uani 1 1 d . . .
F3 F 0.6472(4) 0.0845(3) -0.1505(3) 0.101(2) Uani 1 1 d . . .
C11S C 0.2477(12) 0.1071(10) 0.4136(8) 0.121(3) Uiso 0.50 1 d PG A 1
H11A H 0.2483 0.1078 0.4647 0.145 Uiso 0.50 1 calc PR A 1
C12S C 0.2300(12) 0.1641(7) 0.3705(11) 0.121(3) Uiso 0.50 1 d PG A 1
H12A H 0.2185 0.2037 0.3921 0.145 Uiso 0.50 1 calc PR A 1
C13S C 0.2292(12) 0.1632(8) 0.2957(10) 0.121(3) Uiso 0.50 1 d PG A 1
H13B H 0.2170 0.2021 0.2663 0.145 Uiso 0.50 1 calc PR A 1
C14S C 0.2461(12) 0.1052(10) 0.2641(8) 0.121(3) Uiso 0.50 1 d PG A 1
H14B H 0.2455 0.1046 0.2130 0.145 Uiso 0.50 1 calc PR A 1
C15S C 0.2638(11) 0.0483(7) 0.3072(11) 0.121(3) Uiso 0.50 1 d PG A 1
H15B H 0.2753 0.0087 0.2855 0.145 Uiso 0.50 1 calc PR A 1
C16S C 0.2646(11) 0.0492(8) 0.3819(10) 0.121(3) Uiso 0.50 1 d PG A 1
H16B H 0.2768 0.0103 0.4114 0.145 Uiso 0.50 1 calc PR A 1
C21S C 0.2946(11) 0.0597(9) 0.3532(9) 0.121(3) Uiso 0.50 1 d PG B 2
H21A H 0.3255 0.0363 0.3979 0.145 Uiso 0.50 1 calc PR B 2
C22S C 0.2897(11) 0.0351(7) 0.2824(11) 0.121(3) Uiso 0.50 1 d PG B 2
H22A H 0.3172 -0.0052 0.2788 0.145 Uiso 0.50 1 calc PR B 2
C23S C 0.2445(12) 0.0693(9) 0.2169(8) 0.121(3) Uiso 0.50 1 d PG B 2
H23B H 0.2412 0.0524 0.1686 0.145 Uiso 0.50 1 calc PR B 2
C24S C 0.2042(11) 0.1282(9) 0.2222(9) 0.121(3) Uiso 0.50 1 d PG B 2
H24B H 0.1734 0.1516 0.1774 0.145 Uiso 0.50 1 calc PR B 2
C25S C 0.2091(12) 0.1529(7) 0.2929(11) 0.121(3) Uiso 0.50 1 d PG B 2
H25B H 0.1816 0.1931 0.2965 0.145 Uiso 0.50 1 calc PR B 2
C26S C 0.2543(13) 0.1187(9) 0.3584(8) 0.121(3) Uiso 0.50 1 d PG B 2
H26B H 0.2576 0.1355 0.4067 0.145 Uiso 0.50 1 calc PR B 2
O1W O 0.9879(8) 0.0322(6) 0.0173(7) 0.069(3) Uiso 0.50 1 d P . 1
O2W O 0.9659(6) 0.0797(5) 0.0555(6) 0.053(3) Uiso 0.50 1 d P C 2

loop_
_atom_site_aniso_label
_atom_site_aniso_U_11
_atom_site_aniso_U_22
_atom_site_aniso_U_33
_atom_site_aniso_U_23
_atom_site_aniso_U_13
_atom_site_aniso_U_12
Os1 0.01901(13) 0.01787(13) 0.01842(13) 0.00057(8) 0.00496(9) -0.00099(8)
P1 0.0207(7) 0.0189(7) 0.0225(7) 0.0004(6) 0.0039(6) -0.0011(6)
P2 0.0228(7) 0.0205(7) 0.0204(7) 0.0010(6) 0.0057(6) 0.0006(6)
C1 0.030(3) 0.019(3) 0.025(3) -0.001(2) 0.012(3) 0.004(2)
O1 0.025(2) 0.028(2) 0.039(3) -0.0035(19) 0.000(2) -0.0025(18)
N1 0.022(2) 0.019(2) 0.023(2) 0.0011(18) 0.0069(19) 0.0022(18)
N2 0.022(2) 0.024(2) 0.018(2) 0.0019(19) 0.0008(19) 0.0019(19)
C2 0.022(3) 0.026(3) 0.021(3) 0.001(2) 0.006(2) 0.001(2)
C3 0.039(4) 0.041(4) 0.037(4) -0.002(3) 0.016(3) -0.008(3)
C4 0.088(7) 0.065(5) 0.045(5) -0.018(4) 0.040(5) -0.015(5)
C5 0.122(5) 0.082(5) 0.074(5) -0.002(4) 0.026(4) -0.011(4)
C6 0.083(5) 0.094(5) 0.094(5) -0.030(4) 0.020(4) 0.003(4)
Si1 0.0440(11) 0.0621(13) 0.0372(11) 0.0082(9) 0.0228(9) -0.0056(10)
C101 0.132(6) 0.132(6) 0.125(6) -0.007(4) 0.066(5) -0.026(4)
C102 0.175(8) 0.173(9) 0.186(9) 0.000(5) 0.078(5) -0.001(5)
C103 0.180(8) 0.203(9) 0.187(8) 0.032(5) 0.067(5) -0.013(5)
C12 0.027(3) 0.017(3) 0.023(3) 0.000(2) 0.005(2) 0.001(2)
C13 0.033(3) 0.036(3) 0.021(3) -0.001(2) 0.007(3) 0.000(3)
C14 0.037(4) 0.042(4) 0.025(3) 0.005(3) 0.015(3) 0.000(3)
C15 0.025(3) 0.031(3) 0.032(3) 0.003(3) 0.014(3) -0.003(2)
C16 0.026(3) 0.020(3) 0.026(3) 0.000(2) 0.004(2) -0.001(2)
C22 0.026(3) 0.021(3) 0.019(3) 0.001(2) 0.005(2) 0.002(2)
C23 0.032(3) 0.031(3) 0.026(3) -0.001(3) 0.005(3) -0.005(3)
C24 0.029(3) 0.041(4) 0.036(4) 0.000(3) -0.001(3) -0.006(3)
C25 0.023(3) 0.052(4) 0.034(3) 0.003(3) 0.004(3) -0.006(3)
C26 0.020(3) 0.038(3) 0.030(3) 0.005(3) 0.008(2) -0.002(3)
C31 0.022(3) 0.017(3) 0.035(3) -0.004(2) 0.007(2) -0.001(2)
C32 0.030(3) 0.033(3) 0.028(3) -0.001(3) 0.008(3) 0.000(3)
C33 0.030(3) 0.034(3) 0.033(3) -0.011(3) 0.008(3) -0.005(3)
C34 0.029(3) 0.039(4) 0.050(4) -0.013(3) 0.015(3) -0.011(3)
C35 0.034(4) 0.045(4) 0.048(4) -0.002(3) 0.021(3) -0.012(3)
C36 0.031(3) 0.031(3) 0.029(3) -0.005(3) 0.010(3) -0.002(3)
C41 0.024(3) 0.020(3) 0.029(3) 0.003(2) 0.006(2) 0.002(2)
C42 0.034(3) 0.025(3) 0.034(3) -0.004(3) 0.009(3) 0.001(3)
C43 0.038(4) 0.032(3) 0.033(3) -0.004(3) 0.013(3) 0.007(3)
C44 0.039(4) 0.033(3) 0.043(4) 0.008(3) 0.021(3) 0.006(3)
C45 0.025(3) 0.027(3) 0.035(3) 0.008(3) 0.006(3) 0.003(2)
C46 0.021(3) 0.027(3) 0.032(3) 0.001(2) 0.006(2) 0.002(2)
C51 0.018(3) 0.028(3) 0.023(3) 0.003(2) 0.002(2) -0.007(2)
C52 0.029(3) 0.024(3) 0.029(3) 0.002(2) 0.007(3) 0.000(2)
C53 0.033(3) 0.026(3) 0.038(4) 0.008(3) 0.003(3) 0.003(3)
C54 0.041(4) 0.030(3) 0.029(3) 0.005(3) -0.003(3) -0.006(3)
C55 0.051(4) 0.038(3) 0.021(3) -0.003(3) 0.004(3) -0.002(3)
C56 0.036(3) 0.022(3) 0.031(3) -0.003(2) 0.002(3) -0.001(3)
C61 0.026(3) 0.016(2) 0.023(3) 0.001(2) 0.006(2) 0.004(2)
C62 0.027(3) 0.027(3) 0.024(3) 0.006(2) 0.008(2) 0.002(2)
C63 0.033(3) 0.032(3) 0.022(3) 0.004(2) -0.002(3) 0.003(3)
C64 0.046(4) 0.030(3) 0.022(3) 0.004(2) 0.009(3) -0.001(3)
C65 0.039(4) 0.027(3) 0.030(3) 0.007(3) 0.012(3) -0.003(3)
C66 0.031(3) 0.021(3) 0.027(3) 0.002(2) 0.008(2) -0.004(2)
C71 0.028(3) 0.024(3) 0.018(3) 0.006(2) 0.002(2) 0.000(2)
C72 0.035(3) 0.019(3) 0.028(3) -0.002(2) 0.013(3) -0.003(2)
C73 0.033(3) 0.032(3) 0.029(3) 0.004(3) 0.005(3) -0.010(3)
C74 0.051(4) 0.024(3) 0.033(4) -0.005(3) -0.002(3) -0.007(3)
C75 0.047(4) 0.031(3) 0.038(4) -0.009(3) 0.005(3) 0.004(3)
C76 0.036(3) 0.030(3) 0.029(3) -0.004(3) 0.006(3) 0.005(3)
C81 0.024(3) 0.030(3) 0.024(3) 0.001(2) 0.006(2) 0.006(2)
C82 0.030(3) 0.036(3) 0.028(3) 0.001(3) 0.010(3) 0.004(3)
C83 0.038(4) 0.047(4) 0.035(4) 0.005(3) 0.011(3) 0.020(3)
C84 0.034(4) 0.071(5) 0.059(5) 0.010(4) 0.024(4) 0.016(4)
C85 0.042(4) 0.055(5) 0.081(6) 0.020(4) 0.039(4) 0.010(4)
C86 0.037(4) 0.039(3) 0.049(4) 0.010(3) 0.021(3) 0.007(3)
S1 0.0342(8) 0.0346(8) 0.0273(8) -0.0001(6) 0.0042(6) 0.0056(7)
O11 0.066(3) 0.051(3) 0.049(3) 0.015(2) 0.024(3) 0.011(3)
O12 0.045(3) 0.053(3) 0.034(3) -0.010(2) -0.006(2) 0.018(2)
O13 0.111(5) 0.039(3) 0.053(4) -0.014(3) -0.010(3) 0.002(3)
C1S 0.047(5) 0.110(8) 0.062(6) 0.007(6) 0.017(4) 0.011(5)
F1 0.032(3) 0.148(6) 0.096(4) -0.002(4) 0.003(3) 0.012(3)
F2 0.111(5) 0.239(9) 0.106(5) 0.076(6) 0.077(4) 0.030(6)
F3 0.080(4) 0.121(5) 0.099(4) -0.047(4) 0.026(3) 0.037(4)

loop_
_atom_type_symbol
_atom_type_description
_atom_type_scat_dispersion_real
_atom_type_scat_dispersion_imag
_atom_type_scat_source
C C 0.0033 0.0016 'International Tables Vol C Tables 4.2.6.8 and 6.1.1.4'
H H 0.0000 0.0000 'International Tables Vol C Tables 4.2.6.8 and 6.1.1.4'
N N 0.0061 0.0033 'International Tables Vol C Tables 4.2.6.8 and 6.1.1.4'
O O 0.0106 0.0060 'International Tables Vol C Tables 4.2.6.8 and 6.1.1.4'
F F 0.0171 0.0103 'International Tables Vol C Tables 4.2.6.8 and 6.1.1.4'
Si Si 0.0817 0.0704 'International Tables Vol C Tables 4.2.6.8 and 6.1.1.4'
P P 0.1023 0.0942 'International Tables Vol C Tables 4.2.6.8 and 6.1.1.4'
S S 0.1246 0.1234 'International Tables Vol C Tables 4.2.6.8 and 6.1.1.4'
Os Os -1.2165 7.6030 'International Tables Vol C Tables 4.2.6.8 and 6.1.1.4'

loop_
_geom_angle_atom_site_label_1
_geom_angle_atom_site_label_2
_geom_angle_atom_site_label_3
_geom_angle
C1 Os1 C2 92.3(2)
C1 Os1 N1 100.0(2)
C2 Os1 N1 166.48(19)
C1 Os1 N2 175.6(2)
C2 Os1 N2 92.04(19)
N1 Os1 N2 75.62(17)
C1 Os1 P1 88.93(16)
C2 Os1 P1 87.15(15)
N1 Os1 P1 87.38(11)
N2 Os1 P1 90.30(12)
C1 Os1 P2 91.76(16)
C2 Os1 P2 97.23(15)
N1 Os1 P2 88.15(11)
N2 Os1 P2 88.67(12)
P1 Os1 P2 175.53(5)
C51 P1 C31 100.9(3)
C51 P1 C41 100.1(2)
C31 P1 C41 108.9(2)
C51 P1 Os1 119.74(19)
C31 P1 Os1 114.37(18)
C41 P1 Os1 111.40(17)
C71 P2 C61 105.2(2)
C71 P2 C81 105.4(3)
C61 P2 C81 98.7(2)
C71 P2 Os1 114.53(18)
C61 P2 Os1 109.21(17)
C81 P2 Os1 121.63(19)
O1 C1 Os1 176.3(5)
C16 N1 C12 118.2(5)
C16 N1 Os1 124.8(4)
C12 N1 Os1 116.9(4)
C26 N2 C22 118.0(5)
C26 N2 Os1 126.2(4)
C22 N2 Os1 115.8(3)
C3 C2 Os1 140.6(5)
C2 C3 C4 124.2(6)
C2 C3 Si1 119.4(5)
C4 C3 Si1 116.4(5)
C5 C4 C6 116.8(9)
C5 C4 C3 121.1(9)
C6 C4 C3 121.8(8)
C102 Si1 C103 115.7(9)
C102 Si1 C101 105.5(8)
C103 Si1 C101 101.6(7)
C102 Si1 C3 111.1(6)
C103 Si1 C3 113.4(6)
C101 Si1 C3 108.6(4)
N1 C12 C13 121.4(5)
N1 C12 C22 115.7(5)
C13 C12 C22 122.9(5)
C12 C13 C14 120.0(6)
C15 C14 C13 118.4(6)
C14 C15 C16 119.0(5)
N1 C16 C15 122.9(5)
N2 C22 C23 121.4(5)
N2 C22 C12 115.9(5)
C23 C22 C12 122.6(5)
C24 C23 C22 118.7(5)
C25 C24 C23 119.7(6)
C24 C25 C26 118.2(6)
N2 C26 C25 123.9(5)
C36 C31 C32 117.9(5)
C36 C31 P1 118.2(4)
C32 C31 P1 123.6(4)
C33 C32 C31 121.2(6)
C32 C33 C34 121.2(6)
C35 C34 C33 118.0(6)
C34 C35 C36 121.7(6)
C35 C36 C31 119.9(6)
C42 C41 C46 118.8(5)
C42 C41 P1 126.8(4)
C46 C41 P1 114.3(4)
C43 C42 C41 119.9(6)
C42 C43 C44 121.6(6)
C45 C44 C43 119.8(6)
C44 C45 C46 119.4(6)
C45 C46 C41 120.5(5)
C56 C51 C52 119.3(5)
C56 C51 P1 121.9(4)
C52 C51 P1 118.7(4)
C53 C52 C51 120.2(6)
C52 C53 C54 120.8(6)
C53 C54 C55 119.2(6)
C56 C55 C54 120.9(6)
C55 C56 C51 119.6(6)
C62 C61 C66 118.8(5)
C62 C61 P2 118.4(4)
C66 C61 P2 122.3(4)
C61 C62 C63 121.0(5)
C64 C63 C62 119.7(6)
C63 C64 C65 120.2(5)
C66 C65 C64 120.5(5)
C65 C66 C61 119.8(5)
C72 C71 C76 117.9(5)
C72 C71 P2 120.0(4)
C76 C71 P2 122.2(4)
C71 C72 C73 122.1(5)
C72 C73 C74 119.2(6)
C75 C74 C73 119.6(6)
C74 C75 C76 120.2(6)
C75 C76 C71 121.0(6)
C86 C81 C82 118.1(5)
C86 C81 P2 123.0(4)
C82 C81 P2 118.8(4)
C83 C82 C81 121.1(6)
C84 C83 C82 119.3(6)
C85 C84 C83 120.2(6)
C84 C85 C86 120.7(7)
C85 C86 C81 120.6(6)
O12 S1 O11 115.7(3)
O12 S1 O13 116.5(3)
O11 S1 O13 113.6(3)
O12 S1 C1S 104.2(4)
O11 S1 C1S 100.8(4)
O13 S1 C1S 103.2(5)
F2 C1S F3 106.9(9)
F2 C1S F1 109.0(8)
F3 C1S F1 105.4(8)
F2 C1S S1 112.4(7)
F3 C1S S1 110.8(6)
F1 C1S S1 112.0(7)
C12S C11S C16S 120.0
C11S C12S C13S 120.0
C14S C13S C12S 120.0
C13S C14S C15S 120.0
C16S C15S C14S 120.0
C15S C16S C11S 120.0
C22S C21S C26S 120.0
C21S C22S C23S 120.0
C22S C23S C24S 120.0
C25S C24S C23S 120.0
C24S C25S C26S 120.0
C25S C26S C21S 120.0

loop_
_geom_bond_atom_site_label_1
_geom_bond_atom_site_label_2
_geom_bond_distance
_geom_bond_site_symmetry_2
Os1 C1 1.851(6) .
Os1 C2 2.093(5) .
Os1 N1 2.149(5) .
Os1 N2 2.170(4) .
Os1 P1 2.3804(14) .
Os1 P2 2.4112(14) .
P1 C51 1.822(5) .
P1 C31 1.832(6) .
P1 C41 1.843(6) .
P2 C71 1.825(6) .
P2 C61 1.832(5) .
P2 C81 1.835(6) .
C1 O1 1.152(7) .
N1 C16 1.345(7) .
N1 C12 1.354(7) .
N2 C26 1.328(7) .
N2 C22 1.362(7) .
C2 C3 1.353(8) .
C3 C4 1.491(10) .
C3 Si1 1.866(7) .
C4 C5 1.308(5) .
C4 C6 1.478(13) .
Si1 C102 1.782(17) .
Si1 C103 1.831(16) .
Si1 C101 1.846(13) .
C12 C13 1.386(8) .
C12 C22 1.466(8) .
C13 C14 1.389(9) .
C14 C15 1.379(8) .
C15 C16 1.387(8) .
C22 C23 1.397(7) .
C23 C24 1.390(8) .
C24 C25 1.368(8) .
C25 C26 1.386(8) .
C31 C36 1.392(8) .
C31 C32 1.405(8) .
C32 C33 1.362(8) .
C33 C34 1.384(9) .
C34 C35 1.383(9) .
C35 C36 1.384(8) .
C41 C42 1.381(8) .
C41 C46 1.404(8) .
C42 C43 1.374(8) .
C43 C44 1.376(9) .
C44 C45 1.373(9) .
C45 C46 1.399(8) .
C51 C56 1.378(8) .
C51 C52 1.395(8) .
C52 C53 1.365(8) .
C53 C54 1.367(9) .
C54 C55 1.380(9) .
C55 C56 1.378(8) .
C61 C62 1.382(8) .
C61 C66 1.407(7) .
C62 C63 1.399(8) .
C63 C64 1.367(8) .
C64 C65 1.394(8) .
C65 C66 1.380(8) .
C71 C72 1.382(8) .
C71 C76 1.397(8) .
C72 C73 1.395(8) .
C73 C74 1.397(9) .
C74 C75 1.385(9) .
C75 C76 1.394(8) .
C81 C86 1.383(8) .
C81 C82 1.400(8) .
C82 C83 1.381(8) .
C83 C84 1.378(10) .
C84 C85 1.372(10) .
C85 C86 1.375(9) .
S1 O12 1.420(4) .
S1 O11 1.420(5) .
S1 O13 1.429(5) .
S1 C1S 1.837(9) .
C1S F2 1.291(11) .
C1S F3 1.319(11) .
C1S F1 1.323(10) .
C11S C12S 1.3900 .
C11S C16S 1.3900 .
C12S C13S 1.3900 .
C13S C14S 1.3900 .
C14S C15S 1.3900 .
C15S C16S 1.3900 .
C21S C22S 1.3900 .
C21S C26S 1.3900 .
C22S C23S 1.3900 .
C23S C24S 1.3900 .
C24S C25S 1.3900 .
C25S C26S 1.3900 .
O1W O1W 1.57(2) 3_755
